data_7716508
loop_
_publ_author_name
'Beckmann, J. Louis'
'Tiessen, Natalia'
'Neumann, Beate'
'Stammler, Hans-Georg'
'Hoge, Berthold'
'Mitzel, Norbert W.'

_publ_section_title
;
 Polydentate chalcogen bonding: anion trapping with a water-stable host
 compound carrying Se-CF<sub>3</sub> functions.
;
_journal_issue 29
_journal_name_full 'Dalton transactions (Cambridge, England : 2003)'
_journal_page_first 12234
_journal_page_last 12239
_journal_paper_doi 10.1039/d4dt01730g
_journal_volume 53
_journal_year 2024
_chemical_formula_moiety '0.754(I), C40 H16 F12 Se4, C40 H100 N13 P4, 0.246(O)'
_chemical_formula_sum 'C80 H116 F12 I0.75 N13 O0.25 P4 Se4'
_chemical_formula_weight 2027.30
_space_group_crystal_system triclinic
_space_group_IT_number 2
_space_group_name_Hall '-P 1'
_space_group_name_H-M_alt 'P -1'
_atom_sites_solution_hydrogens mixed
_atom_sites_solution_primary dual
_audit_creation_date 2023-08-14
_audit_creation_method
;
Olex2 1.5-ac5-024
(compiled 2022.04.12 svn.rca3783a0 for Rigaku Oxford Diffraction, GUI svn.r6498)
;
_audit_update_record
;
2024-03-05 deposited with the CCDC.	2024-07-02 downloaded from the CCDC.
;
_cell_angle_alpha 89.415(4)
_cell_angle_beta 77.434(4)
_cell_angle_gamma 87.161(3)
_cell_formula_units_Z 2
_cell_length_a 10.7927(4)
_cell_length_b 20.0311(9)
_cell_length_c 21.5408(10)
_cell_measurement_reflns_used 13281
_cell_measurement_temperature 100.0(1)
_cell_measurement_theta_max 28.0920
_cell_measurement_theta_min 3.5430
_cell_volume 4539.8(3)
_computing_cell_refinement 'CrysAlisPro 1.171.42.90a (Rigaku OD, 2023)'
_computing_data_collection 'CrysAlisPro 1.171.42.90a (Rigaku OD, 2023)'
_computing_data_reduction 'CrysAlisPro 1.171.42.90a (Rigaku OD, 2023)'
_computing_molecular_graphics 'Olex2 1.5-ac5-024 (Dolomanov et al., 2009)'
_computing_publication_material 'Olex2 1.5-ac5-024 (Dolomanov et al., 2009)'
_computing_structure_refinement 'SHELXL 2018/3 (Sheldrick, 2015)'
_computing_structure_solution 'SHELXT  (Sheldrick, 2015)'
_diffrn_ambient_temperature 100.0(1)
_diffrn_detector 'CCD plate'
_diffrn_detector_area_resol_mean 5.1773
_diffrn_detector_type Atlas
_diffrn_measured_fraction_theta_full 0.997
_diffrn_measured_fraction_theta_max 0.996
_diffrn_measurement_details
;
List of Runs (angles in degrees, time in seconds):

  # Type    Start    End  Width  t~exp~   \w     \q     \k     \f   Frames
#--------------------------------------------------------------------------
  1  \w    -86.00 -60.00   1.00   32.00    --  -25.32  13.00 -16.00   26
  2  \w    -46.00 -21.00   1.00   32.00    --  -25.32 -13.00 171.00   25
  3  \w    -61.00 105.00   1.00   32.00    --   25.95  13.00 -16.00  166
  4  \w    -67.00 127.00   1.00   32.00    --   25.95 -13.00 171.00  194
  5  \w   -120.00 -37.00   1.00   32.00    --  -25.32 178.00 -90.00   83
  6  \w   -120.00 -52.00   1.00   32.00    --  -25.32 178.00  60.00   68
  7  \w   -114.00 -39.00   1.00   32.00    --  -25.32 178.00-180.00   75
  8  \w    -15.00  42.00   1.00   32.00    --   25.95  77.00   0.00   57
  9  \w    -15.00  42.00   1.00   32.00    --   25.95  77.00  60.00   57
 10  \w    -15.00  42.00   1.00   32.00    --   25.95  77.00 -90.00   57
 11  \w    -15.00  42.00   1.00   32.00    --   25.95  77.00-180.00   57
 12  \w     46.00 123.00   1.00   32.00    --   25.95-178.00-180.00   77
 13  \w    -15.00  42.00   1.00   32.00    --   25.95  77.00 120.00   57
 14  \w    -96.00 -60.00   1.00  128.00    --  -25.32 149.00 141.00   36
 15  \w    -12.00  14.00   1.00  128.00    --  -25.32 -77.00 150.00   26
 16  \w   -100.00 -74.00   1.00  128.00    --  -25.32  19.00  60.00   26
 17  \w     35.00  65.00   1.00  128.00    --  -25.32  19.00  60.00   30
 18  \w    -41.00 -15.00   1.00  128.00    --  -25.32 -77.00  30.00   26
 19  \w    -65.00  63.00   1.00  128.00    --  -25.32  57.00 -90.00  128
 20  \w   -115.00 -63.00   1.00  128.00    --  -25.32-149.00  94.00   52
 21  \w    -67.00 -42.00   1.00  128.00    --  -25.32  77.00  90.00   25
 22  \w   -124.00 -39.00   1.00  128.00    --  -25.32-178.00 120.00   85
 23  \w     39.00 125.00   1.00  128.00    --   25.95 178.00-120.00   86
 24  \w    -15.00  42.00   1.00  128.00    --   25.95  77.00  30.00   57
 25  \w    -13.00 114.00   1.00  128.00    --   25.95  57.00 150.00  127
 26  \w    -42.00  67.00   1.00  128.00    --   25.95 -77.00   0.00  109
 27  \w    -15.00  42.00   1.00  128.00    --   25.95  77.00-120.00   57
;
_diffrn_measurement_device 'four-circle diffractometer'
_diffrn_measurement_device_type 'SuperNova, Single source at offset/far, Atlas'
_diffrn_measurement_method '\w scans'
_diffrn_orient_matrix_type 'CrysAlisPro convention (1999,Acta A55,543-557)'
_diffrn_orient_matrix_UB_11 -0.0110707000
_diffrn_orient_matrix_UB_12 -0.0236441000
_diffrn_orient_matrix_UB_13 -0.0222340000
_diffrn_orient_matrix_UB_21 0.0639478000
_diffrn_orient_matrix_UB_22 -0.0125363000
_diffrn_orient_matrix_UB_23 -0.0044553000
_diffrn_orient_matrix_UB_31 -0.0182355000
_diffrn_orient_matrix_UB_32 -0.0232541000
_diffrn_orient_matrix_UB_33 0.0249786000
_diffrn_radiation_monochromator mirror
_diffrn_radiation_probe x-ray
_diffrn_radiation_type 'Mo K\a'
_diffrn_radiation_wavelength 0.71073
_diffrn_reflns_av_R_equivalents 0.1551
_diffrn_reflns_av_unetI/netI 0.3831
_diffrn_reflns_Laue_measured_fraction_full 0.997
_diffrn_reflns_Laue_measured_fraction_max 0.981
_diffrn_reflns_limit_h_max 14
_diffrn_reflns_limit_h_min -14
_diffrn_reflns_limit_k_max 26
_diffrn_reflns_limit_k_min -26
_diffrn_reflns_limit_l_max 28
_diffrn_reflns_limit_l_min -28
_diffrn_reflns_number 169633
_diffrn_reflns_point_group_measured_fraction_full 0.997
_diffrn_reflns_point_group_measured_fraction_max 0.981
_diffrn_reflns_theta_full 25.242
_diffrn_reflns_theta_max 28.491
_diffrn_reflns_theta_min 3.159
_diffrn_source 'micro-focus sealed X-ray tube'
_diffrn_source_type 'SuperNova (Mo) X-ray Source'
_exptl_absorpt_coefficient_mu 2.017
_exptl_absorpt_correction_T_max 0.90024
_exptl_absorpt_correction_T_min 0.90024
_exptl_absorpt_correction_type sphere
_exptl_absorpt_process_details
;
CrysAlisPro 1.171.42.90a (Rigaku Oxford Diffraction, 2023)
Spherical absorption correction
using equivalent radius and absorption coefficient.
Empirical absorption correction using spherical harmonics,
implemented in SCALE3 ABSPACK scaling algorithm.
;
_exptl_crystal_colour 'clear colourless'
_exptl_crystal_colour_lustre clear
_exptl_crystal_colour_primary colourless
_exptl_crystal_density_diffrn 1.483
_exptl_crystal_description needle
_exptl_crystal_F_000 2066
_exptl_crystal_size_max 0.143
_exptl_crystal_size_mid 0.039
_exptl_crystal_size_min 0.034
_exptl_crystal_size_rad 0.033
_refine_diff_density_max 0.984
_refine_diff_density_min -1.303
_refine_diff_density_rms 0.168
_refine_ls_extinction_method none
_refine_ls_goodness_of_fit_ref 1.328
_refine_ls_hydrogen_treatment mixed
_refine_ls_matrix_type full
_refine_ls_number_parameters 1057
_refine_ls_number_reflns 24678
_refine_ls_number_restraints 1
_refine_ls_restrained_S_all 1.328
_refine_ls_R_factor_all 0.0705
_refine_ls_R_factor_gt 0.0645
_refine_ls_shift/su_max 0.001
_refine_ls_shift/su_mean 0.000
_refine_ls_structure_factor_coef Fsqd
_refine_ls_weighting_details 'w=1/[\s^2^(Fo^2^)+39.9428P] where P=(Fo^2^+2Fc^2^)/3'
_refine_ls_weighting_scheme calc
_refine_ls_wR_factor_gt 0.1477
_refine_ls_wR_factor_ref 0.1536
_reflns_Friedel_coverage 0.000
_reflns_number_gt 23694
_reflns_number_total 24678
_reflns_threshold_expression 'I > 2\s(I)'
_twin_special_details
;
Component 2 rotated by 179.9707\% 
around [0.00 0.00 1.00] (reciprocal) or [-0.40 0.00 0.92] (direct)
;
_cod_data_source_file d4dt01730g2.cif
_cod_data_source_block '[2xI][7xH]'
_cod_depositor_comments 'Adding full bibliography for 7716503--7716512.cif.'
_cod_database_code 7716508
_shelx_shelxl_version_number 2018/3
_chemical_oxdiff_formula 'C60 H60  F12 I N9 P4  Se4 '
_shelx_space_group_comment
;
The symmetry employed for this shelxl refinement is uniquely defined
by the following loop, which should always be used as a source of
symmetry information in preference to the above space-group names.
They are only intended as comments.
;
_shelx_estimated_absorpt_t_max 0.935
_shelx_estimated_absorpt_t_min 0.761
_diffrn_oxdiff_digest_frames
;
0183bf93416122d5b686e89d4cff1fd2e2019017c60
;
_olex2_refinement_description
;
1. Twinned data refinement
 Scales: 0.5540(8)
 0.4460(8)
2. Fixed Uiso
 At 1.2 times of:
  All C(H) groups, All C(H,H) groups
 At 1.5 times of:
  All C(H,H,H) groups
3. Restrained distances
 N1-H1
 0.88 with sigma of 0.02
4. Uiso/Uaniso restraints and constraints
Uanis(I1) = Uanis(O1)
5. Others
 Sof(O1)=1-FVAR(1)
 Sof(I1)=FVAR(1)
6.a Ternary CH refined with riding coordinates:
 C3(H3), C10(H10), C21(H21), C28(H28)
6.b Secondary CH2 refined with riding coordinates:
 C45(H45A,H45B), C47(H47A,H47B), C49(H49A,H49B), C51(H51A,H51B), C53(H53A,
 H53B), C55(H55A,H55B), C57(H57A,H57B), C59(H59A,H59B), C61(H61A,H61B),
 C63(H63A,H63B), C65(H65A,H65B), C67(H67A,H67B), C69(H69A,H69B), C71(H71A,H71B),
  C73(H73A,H73B), C75(H75A,H75B), C77(H77A,H77B), C79(H79A,H79B)
6.c Aromatic/amide H refined with riding coordinates:
 C6(H6), C7(H7), C8(H8), C12(H12), C13(H13), C14(H14), C24(H24), C25(H25),
 C26(H26), C30(H30), C31(H31), C32(H32)
6.d Idealised Me refined as rotating group:
 C42(H42A,H42B,H42C), C43(H43A,H43B,H43C), C44(H44A,H44B,H44C), C46(H46A,H46B,
 H46C), C48(H48A,H48B,H48C), C50(H50A,H50B,H50C), C52(H52A,H52B,H52C), C54(H54A,
 H54B,H54C), C56(H56A,H56B,H56C), C58(H58A,H58B,H58C), C60(H60A,H60B,H60C),
 C62(H62A,H62B,H62C), C64(H64A,H64B,H64C), C66(H66A,H66B,H66C), C68(H68A,H68B,
 H68C), C70(H70A,H70B,H70C), C72(H72A,H72B,H72C), C74(H74A,H74B,H74C), C76(H76A,
 H76B,H76C), C78(H78A,H78B,H78C), C80(H80A,H80B,H80C)
;
_olex2_submission_special_instructions 'No special instructions were received'
_oxdiff_exptl_absorpt_empirical_details
;
Empirical correction (ABSPACK) includes:
- Absorption correction using spherical harmonics
- Frame scaling
;
_oxdiff_exptl_absorpt_empirical_full_max 1.937
_oxdiff_exptl_absorpt_empirical_full_min 0.739
_oxdiff_twin_integration_method simultaneous
_oxdiff_twin_items 2

loop_
_space_group_symop_operation_xyz
'x, y, z'
'-x, -y, -z'

loop_
_atom_site_label
_atom_site_type_symbol
_atom_site_fract_x
_atom_site_fract_y
_atom_site_fract_z
_atom_site_U_iso_or_equiv
_atom_site_adp_type
_atom_site_occupancy
_atom_site_site_symmetry_order
_atom_site_calc_flag
_atom_site_refinement_flags_posn
_atom_site_refinement_flags_adp
_atom_site_refinement_flags_occupancy
_atom_site_disorder_assembly
_atom_site_disorder_group
I1 I 0.35118(8) 0.25046(3) 0.77028(4) 0.01306(18) Uani 0.754(3) 1 d . . P A 1
Se1 Se 0.25732(7) 0.38547(4) 0.86752(4) 0.02382(17) Uani 1 1 d . . . . .
Se2 Se 0.42101(7) 0.35402(4) 0.64618(4) 0.02241(16) Uani 1 1 d . . . . .
Se3 Se 0.42829(6) 0.14462(4) 0.64555(4) 0.01871(15) Uani 1 1 d . . . . .
Se4 Se 0.28584(7) 0.10618(4) 0.84290(4) 0.02224(16) Uani 1 1 d . . . . .
F1 F 0.0962(5) 0.4808(4) 0.9336(3) 0.061(2) Uani 1 1 d . . . . .
F2 F 0.2080(7) 0.4317(4) 0.9918(3) 0.068(2) Uani 1 1 d . . . . .
F3 F 0.2892(6) 0.5053(4) 0.9258(4) 0.073(2) Uani 1 1 d . . . . .
F4 F 0.4595(5) 0.4817(2) 0.5936(3) 0.0358(12) Uani 1 1 d . . . . .
F5 F 0.5491(5) 0.4041(3) 0.5286(2) 0.0380(12) Uani 1 1 d . . . . .
F6 F 0.3437(5) 0.4190(3) 0.5516(3) 0.0420(14) Uani 1 1 d . . . . .
F7 F 0.5653(5) 0.0893(3) 0.5307(3) 0.0419(13) Uani 1 1 d . . . . .
F8 F 0.3677(5) 0.0693(3) 0.5554(3) 0.0498(16) Uani 1 1 d . . . . .
F9 F 0.5010(6) 0.0158(3) 0.6002(3) 0.0497(15) Uani 1 1 d . . . . .
F10 F 0.3185(5) -0.0323(3) 0.8365(3) 0.0409(13) Uani 1 1 d . . . . .
F11 F 0.1411(5) 0.0040(3) 0.8938(4) 0.0551(18) Uani 1 1 d . . . . .
F12 F 0.3114(6) 0.0037(3) 0.9295(3) 0.0423(14) Uani 1 1 d . . . . .
C1 C 0.6482(6) 0.3451(3) 0.9006(3) 0.0132(12) Uani 1 1 d . . . . .
C2 C 0.7484(6) 0.3123(3) 0.8550(3) 0.0089(11) Uani 1 1 d . . . . .
C3 C 0.7297(5) 0.2839(3) 0.7929(3) 0.0081(11) Uani 1 1 d . . . . .
H3 H 0.645665 0.301595 0.785715 0.010 Uiso 1 1 calc R U . . .
C4 C 0.8338(5) 0.3107(3) 0.7408(3) 0.0089(11) Uani 1 1 d . . . . .
C5 C 0.8141(6) 0.3354(3) 0.6823(3) 0.0102(11) Uani 1 1 d . . . . .
C6 C 0.9177(6) 0.3563(3) 0.6361(3) 0.0151(13) Uani 1 1 d . . . . .
H6 H 0.904505 0.373667 0.596775 0.018 Uiso 1 1 calc R U . . .
C7 C 1.0403(7) 0.3516(3) 0.6478(4) 0.0207(14) Uani 1 1 d . . . . .
H7 H 1.110370 0.364506 0.615830 0.025 Uiso 1 1 calc R U . . .
C8 C 1.0599(6) 0.3282(3) 0.7060(3) 0.0153(13) Uani 1 1 d . . . . .
H8 H 1.142872 0.326453 0.714308 0.018 Uiso 1 1 calc R U . . .
C9 C 0.9573(6) 0.3073(3) 0.7522(3) 0.0101(11) Uani 1 1 d . . . . .
C10 C 0.9742(6) 0.2783(3) 0.8149(3) 0.0111(11) Uani 1 1 d . . . . .
H10 H 1.057637 0.292102 0.822260 0.013 Uiso 1 1 calc R U . . .
C11 C 0.8708(6) 0.3075(3) 0.8673(3) 0.0116(11) Uani 1 1 d . . . . .
C12 C 0.8944(6) 0.3320(3) 0.9238(3) 0.0162(13) Uani 1 1 d . . . . .
H12 H 0.977805 0.327977 0.931470 0.019 Uiso 1 1 calc R U . . .
C13 C 0.7958(7) 0.3626(3) 0.9692(3) 0.0182(13) Uani 1 1 d . . . . .
H13 H 0.811895 0.378160 1.008041 0.022 Uiso 1 1 calc R U . . .
C14 C 0.6742(6) 0.3700(3) 0.9574(3) 0.0175(13) Uani 1 1 d . . . . .
H14 H 0.608089 0.392052 0.987731 0.021 Uiso 1 1 calc R U . . .
C15 C 0.5225(6) 0.3563(3) 0.8894(3) 0.0160(13) Uani 1 1 d . . . . .
C16 C 0.4172(7) 0.3688(4) 0.8809(4) 0.0211(14) Uani 1 1 d . . . . .
C17 C 0.6878(6) 0.3429(3) 0.6694(3) 0.0131(12) Uani 1 1 d . . . . .
C18 C 0.5852(6) 0.3501(3) 0.6578(3) 0.0170(13) Uani 1 1 d . . . . .
C19 C 0.8191(6) 0.1480(3) 0.6824(3) 0.0102(11) Uani 1 1 d . . . . .
C20 C 0.8398(6) 0.1741(3) 0.7397(3) 0.0108(11) Uani 1 1 d . . . . .
C21 C 0.7322(6) 0.2028(3) 0.7915(3) 0.0095(11) Uani 1 1 d . . . . .
H21 H 0.649631 0.188617 0.783280 0.011 Uiso 1 1 calc R U . . .
C22 C 0.7523(6) 0.1709(3) 0.8531(3) 0.0112(12) Uani 1 1 d . . . . .
C23 C 0.6582(6) 0.1368(3) 0.8955(3) 0.0122(12) Uani 1 1 d . . . . .
C24 C 0.6849(6) 0.1062(3) 0.9499(3) 0.0164(13) Uani 1 1 d . . . . .
H24 H 0.620562 0.083634 0.978318 0.020 Uiso 1 1 calc R U . . .
C25 C 0.8049(7) 0.1086(3) 0.9624(3) 0.0172(13) Uani 1 1 d . . . . .
H25 H 0.822056 0.089004 1.000202 0.021 Uiso 1 1 calc R U . . .
C26 C 0.9008(6) 0.1397(3) 0.9197(3) 0.0136(12) Uani 1 1 d . . . . .
H26 H 0.983705 0.140148 0.927980 0.016 Uiso 1 1 calc R U . . .
C27 C 0.8758(6) 0.1699(3) 0.8653(3) 0.0142(12) Uani 1 1 d . . . . .
C28 C 0.9768(6) 0.1987(3) 0.8139(3) 0.0105(11) Uani 1 1 d . . . . .
H28 H 1.061168 0.181912 0.821321 0.013 Uiso 1 1 calc R U . . .
C29 C 0.9634(6) 0.1714(3) 0.7515(3) 0.0089(11) Uani 1 1 d . . . . .
C30 C 1.0645(6) 0.1444(3) 0.7060(3) 0.0131(12) Uani 1 1 d . . . . .
H30 H 1.148157 0.144290 0.713391 0.016 Uiso 1 1 calc R U . . .
C31 C 1.0453(6) 0.1175(3) 0.6500(3) 0.0155(13) Uani 1 1 d . . . . .
H31 H 1.115208 0.097566 0.620287 0.019 Uiso 1 1 calc R U . . .
C32 C 0.9242(6) 0.1194(3) 0.6369(3) 0.0119(12) Uani 1 1 d . . . . .
H32 H 0.911719 0.101911 0.597962 0.014 Uiso 1 1 calc R U . . .
C33 C 0.6952(6) 0.1485(3) 0.6686(3) 0.0133(12) Uani 1 1 d . . . . .
C34 C 0.5905(7) 0.1458(4) 0.6586(3) 0.0182(14) Uani 1 1 d . . . . .
C35 C 0.5342(6) 0.1287(3) 0.8807(3) 0.0141(12) Uani 1 1 d . . . . .
C36 C 0.4363(6) 0.1175(3) 0.8665(3) 0.0165(13) Uani 1 1 d . . . . .
C37 C 0.2127(8) 0.4553(5) 0.9337(4) 0.036(2) Uani 1 1 d . . . . .
C38 C 0.4465(7) 0.4189(4) 0.5760(4) 0.0264(17) Uani 1 1 d . . . . .
C39 C 0.4711(7) 0.0758(4) 0.5793(4) 0.0265(16) Uani 1 1 d . . . . .
C40 C 0.2643(7) 0.0150(4) 0.8783(4) 0.0283(17) Uani 1 1 d . . . . .
P1 P 0.92241(15) 0.73468(8) 0.74018(8) 0.0100(3) Uani 1 1 d . . . . .
P2 P 0.79652(16) 0.61024(8) 0.71709(8) 0.0121(3) Uani 1 1 d . . . . .
P3 P 1.04278(17) 0.80721(8) 0.61919(8) 0.0139(3) Uani 1 1 d . . . . .
P4 P 0.73584(16) 0.83034(8) 0.83264(8) 0.0121(3) Uani 1 1 d . . . . .
N1 N 1.0178(5) 0.6880(3) 0.7759(3) 0.0155(11) Uani 1 1 d D . . . .
N2 N 0.8499(5) 0.6818(3) 0.7080(3) 0.0159(11) Uani 1 1 d . . . . .
N3 N 1.0061(5) 0.7827(3) 0.6891(3) 0.0145(11) Uani 1 1 d . . . . .
N4 N 0.8321(5) 0.7800(3) 0.7915(3) 0.0167(11) Uani 1 1 d . . . . .
N5 N 0.6730(5) 0.5994(3) 0.7765(3) 0.0145(11) Uani 1 1 d . . . . .
N6 N 0.9041(5) 0.5519(3) 0.7301(3) 0.0164(11) Uani 1 1 d . . . . .
N7 N 0.7574(5) 0.5916(3) 0.6493(3) 0.0156(11) Uani 1 1 d . . . . .
N8 N 1.1552(6) 0.7574(3) 0.5755(3) 0.0206(12) Uani 1 1 d . . . . .
N9 N 0.9189(6) 0.8150(3) 0.5854(3) 0.0173(12) Uani 1 1 d . . . . .
N10 N 1.1105(5) 0.8804(3) 0.6134(3) 0.0165(11) Uani 1 1 d . . . . .
N11 N 0.5880(5) 0.8065(3) 0.8382(3) 0.0156(11) Uani 1 1 d . . . . .
N12 N 0.7460(5) 0.9066(3) 0.8029(3) 0.0163(11) Uani 1 1 d . . . . .
N13 N 0.7545(5) 0.8326(3) 0.9064(3) 0.0146(11) Uani 1 1 d . . . . .
C41 C 1.1326(7) 0.7058(3) 0.7977(4) 0.0190(14) Uani 1 1 d . . . . .
C42 C 1.1168(8) 0.7777(4) 0.8242(4) 0.0263(16) Uani 1 1 d . . . . .
H42A H 1.106860 0.809182 0.790335 0.039 Uiso 1 1 calc R U . . .
H42B H 1.192079 0.787935 0.840172 0.039 Uiso 1 1 calc R U . . .
H42C H 1.041297 0.781602 0.859014 0.039 Uiso 1 1 calc R U . . .
C43 C 1.1482(7) 0.6559(4) 0.8505(4) 0.0268(17) Uani 1 1 d . . . . .
H43A H 1.074732 0.661179 0.886280 0.040 Uiso 1 1 calc R U . . .
H43B H 1.225896 0.664572 0.865073 0.040 Uiso 1 1 calc R U . . .
H43C H 1.153992 0.610252 0.833936 0.040 Uiso 1 1 calc R U . . .
C44 C 1.2502(7) 0.6986(4) 0.7427(4) 0.0252(16) Uani 1 1 d . . . . .
H44A H 1.258739 0.652866 0.726180 0.038 Uiso 1 1 calc R U . . .
H44B H 1.326239 0.708434 0.758226 0.038 Uiso 1 1 calc R U . . .
H44C H 1.240462 0.730059 0.708743 0.038 Uiso 1 1 calc R U . . .
C45 C 0.6819(7) 0.6265(4) 0.8394(3) 0.0198(14) Uani 1 1 d . . . . .
H45A H 0.639996 0.671849 0.844457 0.024 Uiso 1 1 calc R U . . .
H45B H 0.772612 0.630933 0.839849 0.024 Uiso 1 1 calc R U . . .
C46 C 0.6221(8) 0.5841(4) 0.8955(4) 0.0261(16) Uani 1 1 d . . . . .
H46A H 0.661364 0.538790 0.890440 0.039 Uiso 1 1 calc R U . . .
H46B H 0.530741 0.582397 0.897499 0.039 Uiso 1 1 calc R U . . .
H46C H 0.635566 0.603800 0.934824 0.039 Uiso 1 1 calc R U . . .
C47 C 0.5439(6) 0.5898(4) 0.7681(4) 0.0209(14) Uani 1 1 d . . . . .
H47A H 0.539429 0.602127 0.724042 0.025 Uiso 1 1 calc R U . . .
H47B H 0.484075 0.620533 0.797145 0.025 Uiso 1 1 calc R U . . .
C48 C 0.5001(8) 0.5181(4) 0.7809(4) 0.0308(18) Uani 1 1 d . . . . .
H48A H 0.558207 0.487110 0.752200 0.046 Uiso 1 1 calc R U . . .
H48B H 0.414012 0.515392 0.773573 0.046 Uiso 1 1 calc R U . . .
H48C H 0.500229 0.505962 0.825098 0.046 Uiso 1 1 calc R U . . .
C49 C 1.0127(7) 0.5398(4) 0.6768(4) 0.0221(15) Uani 1 1 d . . . . .
H49A H 1.024787 0.581010 0.650774 0.027 Uiso 1 1 calc R U . . .
H49B H 0.992072 0.504203 0.649671 0.027 Uiso 1 1 calc R U . . .
C50 C 1.1388(7) 0.5193(4) 0.6957(5) 0.033(2) Uani 1 1 d . . . . .
H50A H 1.207147 0.515400 0.657475 0.049 Uiso 1 1 calc R U . . .
H50B H 1.130881 0.476227 0.717831 0.049 Uiso 1 1 calc R U . . .
H50C H 1.158763 0.553327 0.724007 0.049 Uiso 1 1 calc R U . . .
C51 C 0.8723(7) 0.4925(3) 0.7708(3) 0.0174(13) Uani 1 1 d . . . . .
H51A H 0.903940 0.451776 0.745534 0.021 Uiso 1 1 calc R U . . .
H51B H 0.778716 0.491091 0.784167 0.021 Uiso 1 1 calc R U . . .
C52 C 0.9289(8) 0.4920(4) 0.8302(4) 0.0284(18) Uani 1 1 d . . . . .
H52A H 1.021737 0.486589 0.817526 0.043 Uiso 1 1 calc R U . . .
H52B H 0.896022 0.454863 0.857870 0.043 Uiso 1 1 calc R U . . .
H52C H 0.905250 0.534316 0.853219 0.043 Uiso 1 1 calc R U . . .
C53 C 0.7238(7) 0.5245(3) 0.6372(3) 0.0206(14) Uani 1 1 d . . . . .
H53A H 0.630119 0.523569 0.644626 0.025 Uiso 1 1 calc R U . . .
H53B H 0.752132 0.493632 0.668051 0.025 Uiso 1 1 calc R U . . .
C54 C 0.7808(8) 0.4990(4) 0.5704(4) 0.0263(16) Uani 1 1 d . . . . .
H54A H 0.742958 0.524851 0.539706 0.039 Uiso 1 1 calc R U . . .
H54B H 0.763329 0.451726 0.567546 0.039 Uiso 1 1 calc R U . . .
H54C H 0.872878 0.504023 0.560769 0.039 Uiso 1 1 calc R U . . .
C55 C 0.7390(7) 0.6438(3) 0.6031(4) 0.0209(14) Uani 1 1 d . . . . .
H55A H 0.779716 0.627587 0.559833 0.025 Uiso 1 1 calc R U . . .
H55B H 0.782848 0.683893 0.611402 0.025 Uiso 1 1 calc R U . . .
C56 C 0.6002(9) 0.6640(4) 0.6045(5) 0.037(2) Uani 1 1 d . . . . .
H56A H 0.595545 0.695428 0.569878 0.055 Uiso 1 1 calc R U . . .
H56B H 0.561540 0.685265 0.645363 0.055 Uiso 1 1 calc R U . . .
H56C H 0.554239 0.624124 0.599255 0.055 Uiso 1 1 calc R U . . .
C57 C 1.1546(8) 0.6855(4) 0.5873(4) 0.0252(16) Uani 1 1 d . . . . .
H57A H 1.092142 0.676979 0.627262 0.030 Uiso 1 1 calc R U . . .
H57B H 1.239507 0.669764 0.593518 0.030 Uiso 1 1 calc R U . . .
C58 C 1.1226(9) 0.6455(4) 0.5345(4) 0.036(2) Uani 1 1 d . . . . .
H58A H 1.180493 0.655786 0.494228 0.054 Uiso 1 1 calc R U . . .
H58B H 1.034831 0.656968 0.531347 0.054 Uiso 1 1 calc R U . . .
H58C H 1.131486 0.597692 0.543728 0.054 Uiso 1 1 calc R U . . .
C59 C 1.2476(7) 0.7785(4) 0.5188(4) 0.0209(14) Uani 1 1 d . . . . .
H59A H 1.238943 0.827719 0.514588 0.025 Uiso 1 1 calc R U . . .
H59B H 1.227493 0.758367 0.480585 0.025 Uiso 1 1 calc R U . . .
C60 C 1.3851(8) 0.7585(4) 0.5212(5) 0.037(2) Uani 1 1 d . . . . .
H60A H 1.442535 0.776406 0.483810 0.056 Uiso 1 1 calc R U . . .
H60B H 1.396226 0.709684 0.521447 0.056 Uiso 1 1 calc R U . . .
H60C H 1.404484 0.776680 0.559883 0.056 Uiso 1 1 calc R U . . .
C61 C 0.9353(7) 0.8183(4) 0.5156(3) 0.0205(14) Uani 1 1 d . . . . .
H61A H 1.024979 0.805901 0.495784 0.025 Uiso 1 1 calc R U . . .
H61B H 0.917807 0.865044 0.503443 0.025 Uiso 1 1 calc R U . . .
C62 C 0.8502(8) 0.7733(4) 0.4892(4) 0.0269(17) Uani 1 1 d . . . . .
H62A H 0.873142 0.774248 0.442583 0.040 Uiso 1 1 calc R U . . .
H62B H 0.761341 0.789170 0.503733 0.040 Uiso 1 1 calc R U . . .
H62C H 0.861233 0.727470 0.504066 0.040 Uiso 1 1 calc R U . . .
C63 C 0.7892(6) 0.8314(3) 0.6234(3) 0.0175(13) Uani 1 1 d . . . . .
H63A H 0.794257 0.837060 0.668334 0.021 Uiso 1 1 calc R U . . .
H63B H 0.735942 0.792962 0.621392 0.021 Uiso 1 1 calc R U . . .
C64 C 0.7221(7) 0.8948(4) 0.6022(4) 0.0255(16) Uani 1 1 d . . . . .
H64A H 0.724317 0.892063 0.556587 0.038 Uiso 1 1 calc R U . . .
H64B H 0.765728 0.934309 0.610739 0.038 Uiso 1 1 calc R U . . .
H64C H 0.633514 0.898187 0.625922 0.038 Uiso 1 1 calc R U . . .
C65 C 1.0554(6) 0.9418(3) 0.5928(3) 0.0171(13) Uani 1 1 d . . . . .
H65A H 1.040609 0.974745 0.627923 0.020 Uiso 1 1 calc R U . . .
H65B H 0.971928 0.932829 0.583487 0.020 Uiso 1 1 calc R U . . .
C66 C 1.1390(7) 0.9723(4) 0.5337(4) 0.0213(15) Uani 1 1 d . . . . .
H66A H 1.152736 0.940375 0.498387 0.032 Uiso 1 1 calc R U . . .
H66B H 1.221061 0.982554 0.542861 0.032 Uiso 1 1 calc R U . . .
H66C H 1.096738 1.013469 0.521972 0.032 Uiso 1 1 calc R U . . .
C67 C 1.2300(6) 0.8853(4) 0.6351(4) 0.0211(14) Uani 1 1 d . . . . .
H67A H 1.296830 0.899152 0.598716 0.025 Uiso 1 1 calc R U . . .
H67B H 1.256417 0.840390 0.648645 0.025 Uiso 1 1 calc R U . . .
C68 C 1.2221(7) 0.9338(4) 0.6894(4) 0.0268(17) Uani 1 1 d . . . . .
H68A H 1.202312 0.979097 0.675465 0.040 Uiso 1 1 calc R U . . .
H68B H 1.303684 0.932726 0.702404 0.040 Uiso 1 1 calc R U . . .
H68C H 1.155071 0.921117 0.725419 0.040 Uiso 1 1 calc R U . . .
C69 C 0.5522(7) 0.7799(4) 0.7817(4) 0.0209(15) Uani 1 1 d . . . . .
H69A H 0.498679 0.741307 0.794719 0.025 Uiso 1 1 calc R U . . .
H69B H 0.630294 0.763252 0.751701 0.025 Uiso 1 1 calc R U . . .
C70 C 0.4801(7) 0.8300(4) 0.7467(4) 0.0274(17) Uani 1 1 d . . . . .
H70A H 0.459039 0.808045 0.710168 0.041 Uiso 1 1 calc R U . . .
H70B H 0.533489 0.867681 0.731869 0.041 Uiso 1 1 calc R U . . .
H70C H 0.401724 0.846465 0.775672 0.041 Uiso 1 1 calc R U . . .
C71 C 0.4835(7) 0.8211(4) 0.8931(4) 0.0228(15) Uani 1 1 d . . . . .
H71A H 0.417900 0.850286 0.879235 0.027 Uiso 1 1 calc R U . . .
H71B H 0.516201 0.846025 0.925162 0.027 Uiso 1 1 calc R U . . .
C72 C 0.4218(8) 0.7583(4) 0.9243(4) 0.0325(19) Uani 1 1 d . . . . .
H72A H 0.388075 0.733644 0.893054 0.049 Uiso 1 1 calc R U . . .
H72B H 0.352398 0.771247 0.960238 0.049 Uiso 1 1 calc R U . . .
H72C H 0.485482 0.729832 0.939517 0.049 Uiso 1 1 calc R U . . .
C73 C 0.8706(7) 0.9311(4) 0.7696(4) 0.0232(15) Uani 1 1 d . . . . .
H73A H 0.865573 0.944203 0.725707 0.028 Uiso 1 1 calc R U . . .
H73B H 0.935941 0.894103 0.766568 0.028 Uiso 1 1 calc R U . . .
C74 C 0.9132(8) 0.9912(4) 0.8027(4) 0.0305(18) Uani 1 1 d . . . . .
H74A H 0.994115 1.005937 0.777483 0.046 Uiso 1 1 calc R U . . .
H74B H 0.923837 0.977915 0.845180 0.046 Uiso 1 1 calc R U . . .
H74C H 0.848576 1.027969 0.806383 0.046 Uiso 1 1 calc R U . . .
C75 C 0.6392(7) 0.9572(3) 0.8159(3) 0.0180(13) Uani 1 1 d . . . . .
H75A H 0.652366 0.988115 0.849220 0.022 Uiso 1 1 calc R U . . .
H75B H 0.559408 0.934497 0.832656 0.022 Uiso 1 1 calc R U . . .
C76 C 0.6249(7) 0.9979(4) 0.7570(4) 0.0252(16) Uani 1 1 d . . . . .
H76A H 0.613118 0.967658 0.723536 0.038 Uiso 1 1 calc R U . . .
H76B H 0.701445 1.022873 0.741713 0.038 Uiso 1 1 calc R U . . .
H76C H 0.550839 1.029291 0.768166 0.038 Uiso 1 1 calc R U . . .
C77 C 0.7699(7) 0.8932(4) 0.9412(4) 0.0220(15) Uani 1 1 d . . . . .
H77A H 0.706897 0.894641 0.982202 0.026 Uiso 1 1 calc R U . . .
H77B H 0.752073 0.932950 0.916216 0.026 Uiso 1 1 calc R U . . .
C78 C 0.9036(9) 0.8966(4) 0.9542(4) 0.035(2) Uani 1 1 d . . . . .
H78A H 0.966782 0.891812 0.914017 0.053 Uiso 1 1 calc R U . . .
H78B H 0.917940 0.860439 0.983124 0.053 Uiso 1 1 calc R U . . .
H78C H 0.911557 0.939776 0.973597 0.053 Uiso 1 1 calc R U . . .
C79 C 0.7726(8) 0.7680(3) 0.9385(3) 0.0224(15) Uani 1 1 d . . . . .
H79A H 0.864064 0.760344 0.938214 0.027 Uiso 1 1 calc R U . . .
H79B H 0.747771 0.731619 0.913637 0.027 Uiso 1 1 calc R U . . .
C80 C 0.6978(10) 0.7643(5) 1.0062(4) 0.039(2) Uani 1 1 d . . . . .
H80A H 0.609099 0.778967 1.007975 0.059 Uiso 1 1 calc R U . . .
H80B H 0.734203 0.793270 1.033197 0.059 Uiso 1 1 calc R U . . .
H80C H 0.701385 0.718050 1.021338 0.059 Uiso 1 1 calc R U . . .
O1 O 0.339(4) 0.2645(17) 0.7767(19) 0.01306(18) Uani 0.246(3) 1 d . . P A 2
H1 H 1.010(9) 0.6454(15) 0.771(5) 0.04(3) Uiso 1 1 d D . . . .

loop_
_atom_site_aniso_label
_atom_site_aniso_U_11
_atom_site_aniso_U_22
_atom_site_aniso_U_33
_atom_site_aniso_U_23
_atom_site_aniso_U_13
_atom_site_aniso_U_12
I1 0.0113(3) 0.0110(4) 0.0170(3) 0.0011(3) -0.0038(3) 0.0014(3)
Se1 0.0107(3) 0.0359(4) 0.0248(4) 0.0072(3) -0.0046(3) 0.0007(3)
Se2 0.0146(3) 0.0256(4) 0.0300(4) 0.0063(3) -0.0113(3) -0.0022(3)
Se3 0.0096(3) 0.0275(4) 0.0200(3) 0.0005(3) -0.0050(3) -0.0022(2)
Se4 0.0111(3) 0.0285(4) 0.0289(4) -0.0037(3) -0.0087(3) 0.0018(3)
F1 0.034(3) 0.101(6) 0.046(4) -0.017(4) -0.015(3) 0.040(3)
F2 0.076(5) 0.099(6) 0.027(3) -0.002(3) -0.017(3) 0.034(4)
F3 0.047(4) 0.063(5) 0.097(6) -0.035(4) 0.010(4) -0.005(3)
F4 0.034(3) 0.029(3) 0.049(3) 0.006(2) -0.018(2) -0.004(2)
F5 0.039(3) 0.042(3) 0.031(3) 0.009(2) -0.004(2) -0.002(2)
F6 0.038(3) 0.050(3) 0.050(3) 0.019(3) -0.034(3) -0.012(2)
F7 0.039(3) 0.048(3) 0.033(3) -0.014(2) 0.007(2) -0.012(2)
F8 0.031(3) 0.067(4) 0.059(4) -0.028(3) -0.024(3) -0.007(3)
F9 0.070(4) 0.026(3) 0.054(4) -0.006(3) -0.015(3) 0.006(3)
F10 0.046(3) 0.030(3) 0.043(3) -0.008(2) -0.006(3) 0.010(2)
F11 0.022(3) 0.042(3) 0.098(5) -0.005(3) -0.004(3) -0.011(2)
F12 0.059(4) 0.041(3) 0.034(3) 0.014(2) -0.020(3) -0.024(3)
C1 0.012(3) 0.009(3) 0.016(3) 0.001(2) 0.002(2) 0.003(2)
C2 0.009(3) 0.009(3) 0.007(3) -0.001(2) 0.001(2) -0.003(2)
C3 0.003(2) 0.012(3) 0.009(3) 0.000(2) 0.000(2) -0.001(2)
C4 0.008(3) 0.006(3) 0.011(3) 0.003(2) 0.000(2) 0.003(2)
C5 0.011(3) 0.010(3) 0.010(3) -0.002(2) -0.003(2) 0.000(2)
C6 0.022(3) 0.005(3) 0.018(3) 0.003(2) -0.004(3) -0.003(2)
C7 0.023(3) 0.017(3) 0.019(3) -0.004(3) 0.003(3) -0.003(3)
C8 0.013(3) 0.014(3) 0.018(3) 0.000(2) 0.000(2) -0.003(2)
C9 0.013(3) 0.007(3) 0.009(3) 0.000(2) 0.001(2) -0.002(2)
C10 0.011(3) 0.010(3) 0.014(3) 0.001(2) -0.004(2) -0.002(2)
C11 0.013(3) 0.009(3) 0.012(3) -0.002(2) -0.001(2) 0.002(2)
C12 0.009(3) 0.021(3) 0.022(3) -0.003(3) -0.010(3) -0.001(2)
C13 0.024(4) 0.019(3) 0.014(3) -0.004(3) -0.009(3) 0.000(3)
C14 0.014(3) 0.019(3) 0.017(3) -0.006(3) 0.002(2) 0.004(2)
C15 0.018(3) 0.015(3) 0.014(3) -0.002(2) -0.001(2) -0.001(2)
C16 0.024(4) 0.019(3) 0.022(4) 0.001(3) -0.009(3) 0.006(3)
C17 0.017(3) 0.008(3) 0.015(3) 0.002(2) -0.005(2) 0.005(2)
C18 0.019(3) 0.016(3) 0.017(3) -0.002(2) -0.006(3) 0.003(2)
C19 0.010(3) 0.013(3) 0.007(3) 0.002(2) -0.001(2) 0.000(2)
C20 0.012(3) 0.010(3) 0.009(3) -0.002(2) -0.002(2) 0.002(2)
C21 0.009(3) 0.009(3) 0.010(3) -0.001(2) -0.002(2) 0.000(2)
C22 0.008(3) 0.010(3) 0.017(3) -0.004(2) -0.005(2) 0.001(2)
C23 0.006(3) 0.014(3) 0.016(3) -0.002(2) -0.001(2) 0.000(2)
C24 0.014(3) 0.017(3) 0.019(3) 0.002(3) -0.004(3) -0.002(2)
C25 0.022(3) 0.018(3) 0.013(3) 0.002(2) -0.007(3) -0.002(3)
C26 0.006(3) 0.018(3) 0.020(3) 0.001(3) -0.009(2) -0.003(2)
C27 0.012(3) 0.011(3) 0.017(3) 0.001(2) 0.001(2) 0.004(2)
C28 0.008(3) 0.009(3) 0.015(3) -0.003(2) -0.002(2) 0.002(2)
C29 0.011(3) 0.007(3) 0.010(3) 0.002(2) -0.003(2) 0.000(2)
C30 0.007(3) 0.017(3) 0.016(3) 0.003(2) -0.004(2) -0.002(2)
C31 0.015(3) 0.014(3) 0.014(3) -0.002(2) 0.004(2) 0.007(2)
C32 0.012(3) 0.013(3) 0.008(3) 0.001(2) 0.004(2) -0.001(2)
C33 0.010(3) 0.016(3) 0.016(3) -0.001(2) -0.008(2) 0.003(2)
C34 0.019(3) 0.021(3) 0.014(3) 0.000(3) -0.005(3) 0.002(3)
C35 0.017(3) 0.012(3) 0.013(3) 0.004(2) -0.004(2) 0.007(2)
C36 0.010(3) 0.018(3) 0.021(3) -0.001(3) -0.003(3) 0.003(2)
C37 0.019(4) 0.058(6) 0.030(4) -0.010(4) -0.008(3) 0.018(4)
C38 0.023(4) 0.028(4) 0.035(4) 0.005(3) -0.020(3) -0.005(3)
C39 0.022(4) 0.035(4) 0.022(4) 0.002(3) -0.003(3) -0.008(3)
C40 0.015(3) 0.038(5) 0.032(4) 0.003(4) -0.004(3) -0.002(3)
P1 0.0131(7) 0.0063(7) 0.0110(7) 0.0012(5) -0.0039(6) -0.0004(5)
P2 0.0134(7) 0.0105(7) 0.0128(7) -0.0003(6) -0.0041(6) -0.0006(6)
P3 0.0171(8) 0.0107(7) 0.0127(7) 0.0027(6) -0.0012(6) -0.0003(6)
P4 0.0132(7) 0.0106(7) 0.0123(7) 0.0003(6) -0.0023(6) -0.0009(6)
N1 0.016(3) 0.009(2) 0.024(3) 0.009(2) -0.011(2) -0.002(2)
N2 0.014(3) 0.012(3) 0.023(3) 0.001(2) -0.007(2) 0.000(2)
N3 0.015(3) 0.017(3) 0.010(2) 0.002(2) -0.001(2) 0.002(2)
N4 0.016(3) 0.014(3) 0.019(3) -0.003(2) -0.002(2) -0.001(2)
N5 0.009(2) 0.018(3) 0.016(3) 0.005(2) 0.000(2) -0.004(2)
N6 0.018(3) 0.010(3) 0.020(3) 0.007(2) -0.003(2) 0.004(2)
N7 0.020(3) 0.011(2) 0.018(3) 0.002(2) -0.011(2) 0.002(2)
N8 0.026(3) 0.020(3) 0.015(3) 0.004(2) -0.002(2) 0.000(2)
N9 0.019(3) 0.021(3) 0.012(3) 0.000(2) -0.005(2) 0.001(2)
N10 0.016(3) 0.009(3) 0.024(3) 0.005(2) -0.002(2) -0.001(2)
N11 0.008(2) 0.015(3) 0.023(3) -0.003(2) -0.003(2) -0.002(2)
N12 0.017(3) 0.010(3) 0.019(3) 0.001(2) 0.001(2) 0.002(2)
N13 0.020(3) 0.012(3) 0.014(3) -0.003(2) -0.007(2) 0.001(2)
C41 0.020(3) 0.014(3) 0.028(4) -0.001(3) -0.017(3) 0.000(3)
C42 0.029(4) 0.028(4) 0.025(4) -0.006(3) -0.011(3) -0.008(3)
C43 0.025(4) 0.030(4) 0.031(4) 0.010(3) -0.019(3) -0.002(3)
C44 0.013(3) 0.022(4) 0.042(5) -0.001(3) -0.010(3) 0.001(3)
C45 0.023(3) 0.017(3) 0.017(3) -0.004(3) -0.001(3) 0.000(3)
C46 0.034(4) 0.026(4) 0.015(3) -0.002(3) 0.000(3) 0.001(3)
C47 0.017(3) 0.020(3) 0.024(4) 0.005(3) -0.001(3) -0.003(3)
C48 0.024(4) 0.031(4) 0.037(5) 0.005(4) -0.001(3) -0.016(3)
C49 0.018(3) 0.018(3) 0.030(4) 0.000(3) -0.005(3) 0.003(3)
C50 0.016(4) 0.025(4) 0.056(6) -0.010(4) -0.007(4) 0.005(3)
C51 0.024(3) 0.009(3) 0.020(3) 0.005(3) -0.007(3) -0.004(2)
C52 0.043(5) 0.020(4) 0.029(4) 0.005(3) -0.023(4) 0.000(3)
C53 0.032(4) 0.012(3) 0.022(4) 0.000(3) -0.016(3) -0.003(3)
C54 0.039(5) 0.018(4) 0.025(4) -0.007(3) -0.015(3) 0.004(3)
C55 0.029(4) 0.014(3) 0.023(4) 0.002(3) -0.014(3) 0.000(3)
C56 0.040(5) 0.031(4) 0.046(5) 0.012(4) -0.025(4) 0.000(4)
C57 0.031(4) 0.017(3) 0.023(4) 0.004(3) 0.003(3) 0.001(3)
C58 0.050(6) 0.024(4) 0.031(5) 0.000(3) -0.005(4) -0.006(4)
C59 0.020(3) 0.015(3) 0.026(4) 0.000(3) -0.001(3) 0.006(3)
C60 0.021(4) 0.030(4) 0.054(6) 0.004(4) 0.005(4) 0.009(3)
C61 0.019(3) 0.024(4) 0.019(3) 0.001(3) -0.004(3) -0.003(3)
C62 0.038(5) 0.026(4) 0.018(4) -0.004(3) -0.006(3) -0.005(3)
C63 0.016(3) 0.015(3) 0.020(3) 0.002(3) -0.002(3) -0.001(2)
C64 0.027(4) 0.025(4) 0.024(4) 0.005(3) -0.006(3) 0.004(3)
C65 0.018(3) 0.013(3) 0.021(3) 0.003(3) -0.006(3) 0.001(2)
C66 0.022(4) 0.015(3) 0.025(4) 0.012(3) -0.003(3) -0.002(3)
C67 0.014(3) 0.022(4) 0.026(4) 0.002(3) -0.002(3) 0.002(3)
C68 0.025(4) 0.028(4) 0.032(4) 0.005(3) -0.014(3) -0.005(3)
C69 0.022(3) 0.020(3) 0.022(4) 0.003(3) -0.008(3) -0.008(3)
C70 0.025(4) 0.028(4) 0.032(4) 0.008(3) -0.011(3) -0.008(3)
C71 0.021(4) 0.023(4) 0.022(4) -0.003(3) 0.003(3) -0.004(3)
C72 0.030(4) 0.030(4) 0.032(4) -0.002(3) 0.010(3) -0.016(3)
C73 0.017(3) 0.018(3) 0.030(4) 0.001(3) 0.008(3) -0.007(3)
C74 0.024(4) 0.022(4) 0.045(5) 0.004(3) -0.005(4) -0.004(3)
C75 0.023(3) 0.013(3) 0.018(3) 0.001(3) -0.005(3) 0.006(3)
C76 0.031(4) 0.018(3) 0.027(4) 0.008(3) -0.010(3) 0.004(3)
C77 0.029(4) 0.017(3) 0.021(4) -0.004(3) -0.006(3) -0.010(3)
C78 0.046(5) 0.031(5) 0.037(5) 0.007(4) -0.025(4) -0.007(4)
C79 0.039(4) 0.012(3) 0.018(3) 0.005(2) -0.011(3) -0.005(3)
C80 0.052(6) 0.039(5) 0.024(4) 0.007(4) 0.000(4) -0.003(4)
O1 0.0113(3) 0.0110(4) 0.0170(3) 0.0011(3) -0.0038(3) 0.0014(3)

loop_
_atom_type_symbol
_atom_type_description
_atom_type_scat_dispersion_real
_atom_type_scat_dispersion_imag
_atom_type_scat_source
C C 0.0033 0.0016 'International Tables Vol C Tables 4.2.6.8 and 6.1.1.4'
H H 0.0000 0.0000 'International Tables Vol C Tables 4.2.6.8 and 6.1.1.4'
F F 0.0171 0.0103 'International Tables Vol C Tables 4.2.6.8 and 6.1.1.4'
I I -0.4742 1.8119 'International Tables Vol C Tables 4.2.6.8 and 6.1.1.4'
N N 0.0061 0.0033 'International Tables Vol C Tables 4.2.6.8 and 6.1.1.4'
O O 0.0106 0.0060 'International Tables Vol C Tables 4.2.6.8 and 6.1.1.4'
P P 0.1023 0.0942 'International Tables Vol C Tables 4.2.6.8 and 6.1.1.4'
Se Se -0.0929 2.2259 'International Tables Vol C Tables 4.2.6.8 and 6.1.1.4'

loop_
_exptl_crystal_face_index_h
_exptl_crystal_face_index_k
_exptl_crystal_face_index_l
_exptl_crystal_face_perp_dist
0 0 1 0.0116
0 0 -1 0.0221
0 -1 0 0.0244
0 1 0 0.0151
0 1 -1 0.0183
-1 0 0 0.0674
1 0 0 0.0591
0 -1 -1 0.0229
0 1 1 0.0164

loop_
_geom_angle_atom_site_label_1
_geom_angle_atom_site_label_2
_geom_angle_atom_site_label_3
_geom_angle
_geom_angle_site_symmetry_1
_geom_angle_site_symmetry_3
_geom_angle_publ_flag
C16 Se1 C37 94.1(3) . . ?
C18 Se2 C38 97.0(3) . . ?
C34 Se3 C39 94.2(3) . . ?
C36 Se4 C40 95.0(3) . . ?
C2 C1 C15 122.0(6) . . ?
C14 C1 C2 119.5(6) . . ?
C14 C1 C15 118.5(6) . . ?
C1 C2 C3 123.3(5) . . ?
C11 C2 C1 118.6(6) . . ?
C11 C2 C3 118.1(5) . . ?
C2 C3 H3 108.4 . . ?
C2 C3 C4 106.5(5) . . ?
C2 C3 C21 113.7(5) . . ?
C4 C3 H3 108.4 . . ?
C4 C3 C21 111.2(5) . . ?
C21 C3 H3 108.4 . . ?
C5 C4 C3 124.1(5) . . ?
C5 C4 C9 119.4(5) . . ?
C9 C4 C3 116.5(5) . . ?
C4 C5 C17 121.5(6) . . ?
C6 C5 C4 119.6(6) . . ?
C6 C5 C17 118.9(6) . . ?
C5 C6 H6 119.8 . . ?
C7 C6 C5 120.3(6) . . ?
C7 C6 H6 119.8 . . ?
C6 C7 H7 119.9 . . ?
C8 C7 C6 120.2(6) . . ?
C8 C7 H7 119.9 . . ?
C7 C8 H8 120.1 . . ?
C7 C8 C9 119.9(6) . . ?
C9 C8 H8 120.1 . . ?
C4 C9 C10 117.4(5) . . ?
C8 C9 C4 120.5(6) . . ?
C8 C9 C10 122.0(6) . . ?
C9 C10 H10 108.1 . . ?
C9 C10 C28 111.3(5) . . ?
C11 C10 C9 109.0(5) . . ?
C11 C10 H10 108.1 . . ?
C11 C10 C28 112.2(5) . . ?
C28 C10 H10 108.1 . . ?
C2 C11 C10 116.1(5) . . ?
C12 C11 C2 121.0(6) . . ?
C12 C11 C10 122.8(6) . . ?
C11 C12 H12 119.8 . . ?
C11 C12 C13 120.4(6) . . ?
C13 C12 H12 119.8 . . ?
C12 C13 H13 120.0 . . ?
C14 C13 C12 119.9(6) . . ?
C14 C13 H13 120.0 . . ?
C1 C14 H14 119.7 . . ?
C13 C14 C1 120.5(6) . . ?
C13 C14 H14 119.7 . . ?
C16 C15 C1 176.9(7) . . ?
C15 C16 Se1 178.5(7) . . ?
C18 C17 C5 178.5(7) . . ?
C17 C18 Se2 173.8(6) . . ?
C20 C19 C32 119.4(6) . . ?
C20 C19 C33 122.0(6) . . ?
C32 C19 C33 118.6(6) . . ?
C19 C20 C21 122.4(5) . . ?
C29 C20 C19 119.8(6) . . ?
C29 C20 C21 117.7(5) . . ?
C3 C21 H21 108.8 . . ?
C20 C21 C3 111.6(5) . . ?
C20 C21 H21 108.8 . . ?
C22 C21 C3 113.1(5) . . ?
C22 C21 C20 105.6(5) . . ?
C22 C21 H21 108.8 . . ?
C23 C22 C21 123.7(5) . . ?
C23 C22 C27 118.2(6) . . ?
C27 C22 C21 117.8(5) . . ?
C22 C23 C35 120.4(6) . . ?
C24 C23 C22 120.6(6) . . ?
C24 C23 C35 118.8(6) . . ?
C23 C24 H24 119.9 . . ?
C25 C24 C23 120.1(6) . . ?
C25 C24 H24 119.9 . . ?
C24 C25 H25 119.9 . . ?
C24 C25 C26 120.1(6) . . ?
C26 C25 H25 119.9 . . ?
C25 C26 H26 119.8 . . ?
C27 C26 C25 120.3(6) . . ?
C27 C26 H26 119.8 . . ?
C22 C27 C28 116.0(6) . . ?
C26 C27 C22 120.5(6) . . ?
C26 C27 C28 123.4(6) . . ?
C10 C28 H28 107.6 . . ?
C27 C28 C10 113.2(5) . . ?
C27 C28 H28 107.6 . . ?
C29 C28 C10 112.7(5) . . ?
C29 C28 C27 108.0(5) . . ?
C29 C28 H28 107.6 . . ?
C20 C29 C28 116.4(5) . . ?
C30 C29 C20 119.8(6) . . ?
C30 C29 C28 123.8(5) . . ?
C29 C30 H30 119.5 . . ?
C31 C30 C29 121.1(6) . . ?
C31 C30 H30 119.5 . . ?
C30 C31 H31 119.7 . . ?
C30 C31 C32 120.5(6) . . ?
C32 C31 H31 119.7 . . ?
C19 C32 H32 120.3 . . ?
C31 C32 C19 119.4(6) . . ?
C31 C32 H32 120.3 . . ?
C34 C33 C19 176.6(7) . . ?
C33 C34 Se3 177.6(7) . . ?
C36 C35 C23 175.0(7) . . ?
C35 C36 Se4 176.1(6) . . ?
F1 C37 Se1 108.5(6) . . ?
F2 C37 Se1 112.9(7) . . ?
F2 C37 F1 106.1(7) . . ?
F3 C37 Se1 114.6(6) . . ?
F3 C37 F1 107.3(9) . . ?
F3 C37 F2 107.0(8) . . ?
F4 C38 Se2 114.4(6) . . ?
F4 C38 F5 105.7(6) . . ?
F5 C38 Se2 114.3(5) . . ?
F6 C38 Se2 106.7(5) . . ?
F6 C38 F4 107.5(6) . . ?
F6 C38 F5 108.0(7) . . ?
F7 C39 Se3 115.4(6) . . ?
F7 C39 F8 106.7(7) . . ?
F8 C39 Se3 107.2(6) . . ?
F9 C39 Se3 114.3(6) . . ?
F9 C39 F7 106.0(7) . . ?
F9 C39 F8 106.8(7) . . ?
F10 C40 Se4 112.7(6) . . ?
F11 C40 Se4 108.8(5) . . ?
F11 C40 F10 106.8(7) . . ?
F12 C40 Se4 114.8(6) . . ?
F12 C40 F10 105.7(7) . . ?
F12 C40 F11 107.6(7) . . ?
N2 P1 N1 104.2(3) . . ?
N2 P1 N3 112.8(3) . . ?
N3 P1 N1 109.4(3) . . ?
N4 P1 N1 108.6(3) . . ?
N4 P1 N2 113.8(3) . . ?
N4 P1 N3 108.0(3) . . ?
N2 P2 N5 117.4(3) . . ?
N2 P2 N6 112.9(3) . . ?
N2 P2 N7 106.1(3) . . ?
N5 P2 N6 103.4(3) . . ?
N7 P2 N5 109.0(3) . . ?
N7 P2 N6 107.7(3) . . ?
N3 P3 N8 111.6(3) . . ?
N3 P3 N9 112.5(3) . . ?
N3 P3 N10 112.1(3) . . ?
N8 P3 N10 102.7(3) . . ?
N9 P3 N8 109.8(3) . . ?
N9 P3 N10 107.8(3) . . ?
N4 P4 N11 110.2(3) . . ?
N4 P4 N12 112.0(3) . . ?
N4 P4 N13 111.9(3) . . ?
N12 P4 N11 108.6(3) . . ?
N13 P4 N11 105.1(3) . . ?
N13 P4 N12 108.8(3) . . ?
P1 N1 H1 112(7) . . ?
C41 N1 P1 129.9(4) . . ?
C41 N1 H1 115(6) . . ?
P2 N2 P1 142.5(4) . . ?
P3 N3 P1 148.0(4) . . ?
P4 N4 P1 170.5(4) . . ?
C45 N5 P2 116.2(4) . . ?
C47 N5 P2 124.0(5) . . ?
C47 N5 C45 115.5(6) . . ?
C49 N6 P2 114.9(5) . . ?
C49 N6 C51 113.6(5) . . ?
C51 N6 P2 123.8(5) . . ?
C53 N7 P2 120.8(4) . . ?
C53 N7 C55 117.2(5) . . ?
C55 N7 P2 121.5(5) . . ?
C57 N8 P3 119.3(5) . . ?
C57 N8 C59 115.4(6) . . ?
C59 N8 P3 124.8(5) . . ?
C61 N9 P3 121.4(5) . . ?
C61 N9 C63 116.3(5) . . ?
C63 N9 P3 121.4(5) . . ?
C65 N10 P3 124.5(5) . . ?
C65 N10 C67 116.7(5) . . ?
C67 N10 P3 118.6(4) . . ?
C69 N11 P4 119.2(5) . . ?
C71 N11 P4 123.8(5) . . ?
C71 N11 C69 116.1(6) . . ?
C73 N12 P4 120.5(5) . . ?
C75 N12 P4 122.9(5) . . ?
C75 N12 C73 115.9(6) . . ?
C77 N13 P4 125.4(5) . . ?
C77 N13 C79 116.3(6) . . ?
C79 N13 P4 117.9(5) . . ?
N1 C41 C42 110.6(6) . . ?
N1 C41 C43 106.7(6) . . ?
N1 C41 C44 110.2(6) . . ?
C43 C41 C42 109.9(6) . . ?
C43 C41 C44 109.1(6) . . ?
C44 C41 C42 110.3(6) . . ?
C41 C42 H42A 109.5 . . ?
C41 C42 H42B 109.5 . . ?
C41 C42 H42C 109.5 . . ?
H42A C42 H42B 109.5 . . ?
H42A C42 H42C 109.5 . . ?
H42B C42 H42C 109.5 . . ?
C41 C43 H43A 109.5 . . ?
C41 C43 H43B 109.5 . . ?
C41 C43 H43C 109.5 . . ?
H43A C43 H43B 109.5 . . ?
H43A C43 H43C 109.5 . . ?
H43B C43 H43C 109.5 . . ?
C41 C44 H44A 109.5 . . ?
C41 C44 H44B 109.5 . . ?
C41 C44 H44C 109.5 . . ?
H44A C44 H44B 109.5 . . ?
H44A C44 H44C 109.5 . . ?
H44B C44 H44C 109.5 . . ?
N5 C45 H45A 108.7 . . ?
N5 C45 H45B 108.7 . . ?
N5 C45 C46 114.2(6) . . ?
H45A C45 H45B 107.6 . . ?
C46 C45 H45A 108.7 . . ?
C46 C45 H45B 108.7 . . ?
C45 C46 H46A 109.5 . . ?
C45 C46 H46B 109.5 . . ?
C45 C46 H46C 109.5 . . ?
H46A C46 H46B 109.5 . . ?
H46A C46 H46C 109.5 . . ?
H46B C46 H46C 109.5 . . ?
N5 C47 H47A 108.7 . . ?
N5 C47 H47B 108.7 . . ?
N5 C47 C48 114.3(6) . . ?
H47A C47 H47B 107.6 . . ?
C48 C47 H47A 108.7 . . ?
C48 C47 H47B 108.7 . . ?
C47 C48 H48A 109.5 . . ?
C47 C48 H48B 109.5 . . ?
C47 C48 H48C 109.5 . . ?
H48A C48 H48B 109.5 . . ?
H48A C48 H48C 109.5 . . ?
H48B C48 H48C 109.5 . . ?
N6 C49 H49A 108.5 . . ?
N6 C49 H49B 108.5 . . ?
N6 C49 C50 115.0(7) . . ?
H49A C49 H49B 107.5 . . ?
C50 C49 H49A 108.5 . . ?
C50 C49 H49B 108.5 . . ?
C49 C50 H50A 109.5 . . ?
C49 C50 H50B 109.5 . . ?
C49 C50 H50C 109.5 . . ?
H50A C50 H50B 109.5 . . ?
H50A C50 H50C 109.5 . . ?
H50B C50 H50C 109.5 . . ?
N6 C51 H51A 108.9 . . ?
N6 C51 H51B 108.9 . . ?
N6 C51 C52 113.2(6) . . ?
H51A C51 H51B 107.8 . . ?
C52 C51 H51A 108.9 . . ?
C52 C51 H51B 108.9 . . ?
C51 C52 H52A 109.5 . . ?
C51 C52 H52B 109.5 . . ?
C51 C52 H52C 109.5 . . ?
H52A C52 H52B 109.5 . . ?
H52A C52 H52C 109.5 . . ?
H52B C52 H52C 109.5 . . ?
N7 C53 H53A 108.7 . . ?
N7 C53 H53B 108.7 . . ?
N7 C53 C54 114.3(6) . . ?
H53A C53 H53B 107.6 . . ?
C54 C53 H53A 108.7 . . ?
C54 C53 H53B 108.7 . . ?
C53 C54 H54A 109.5 . . ?
C53 C54 H54B 109.5 . . ?
C53 C54 H54C 109.5 . . ?
H54A C54 H54B 109.5 . . ?
H54A C54 H54C 109.5 . . ?
H54B C54 H54C 109.5 . . ?
N7 C55 H55A 108.7 . . ?
N7 C55 H55B 108.7 . . ?
N7 C55 C56 114.4(6) . . ?
H55A C55 H55B 107.6 . . ?
C56 C55 H55A 108.7 . . ?
C56 C55 H55B 108.7 . . ?
C55 C56 H56A 109.5 . . ?
C55 C56 H56B 109.5 . . ?
C55 C56 H56C 109.5 . . ?
H56A C56 H56B 109.5 . . ?
H56A C56 H56C 109.5 . . ?
H56B C56 H56C 109.5 . . ?
N8 C57 H57A 108.8 . . ?
N8 C57 H57B 108.8 . . ?
N8 C57 C58 113.8(7) . . ?
H57A C57 H57B 107.7 . . ?
C58 C57 H57A 108.8 . . ?
C58 C57 H57B 108.8 . . ?
C57 C58 H58A 109.5 . . ?
C57 C58 H58B 109.5 . . ?
C57 C58 H58C 109.5 . . ?
H58A C58 H58B 109.5 . . ?
H58A C58 H58C 109.5 . . ?
H58B C58 H58C 109.5 . . ?
N8 C59 H59A 109.0 . . ?
N8 C59 H59B 109.0 . . ?
N8 C59 C60 113.0(6) . . ?
H59A C59 H59B 107.8 . . ?
C60 C59 H59A 109.0 . . ?
C60 C59 H59B 109.0 . . ?
C59 C60 H60A 109.5 . . ?
C59 C60 H60B 109.5 . . ?
C59 C60 H60C 109.5 . . ?
H60A C60 H60B 109.5 . . ?
H60A C60 H60C 109.5 . . ?
H60B C60 H60C 109.5 . . ?
N9 C61 H61A 108.7 . . ?
N9 C61 H61B 108.7 . . ?
N9 C61 C62 114.2(6) . . ?
H61A C61 H61B 107.6 . . ?
C62 C61 H61A 108.7 . . ?
C62 C61 H61B 108.7 . . ?
C61 C62 H62A 109.5 . . ?
C61 C62 H62B 109.5 . . ?
C61 C62 H62C 109.5 . . ?
H62A C62 H62B 109.5 . . ?
H62A C62 H62C 109.5 . . ?
H62B C62 H62C 109.5 . . ?
N9 C63 H63A 108.4 . . ?
N9 C63 H63B 108.4 . . ?
N9 C63 C64 115.3(6) . . ?
H63A C63 H63B 107.5 . . ?
C64 C63 H63A 108.4 . . ?
C64 C63 H63B 108.4 . . ?
C63 C64 H64A 109.5 . . ?
C63 C64 H64B 109.5 . . ?
C63 C64 H64C 109.5 . . ?
H64A C64 H64B 109.5 . . ?
H64A C64 H64C 109.5 . . ?
H64B C64 H64C 109.5 . . ?
N10 C65 H65A 108.9 . . ?
N10 C65 H65B 108.9 . . ?
N10 C65 C66 113.3(6) . . ?
H65A C65 H65B 107.7 . . ?
C66 C65 H65A 108.9 . . ?
C66 C65 H65B 108.9 . . ?
C65 C66 H66A 109.5 . . ?
C65 C66 H66B 109.5 . . ?
C65 C66 H66C 109.5 . . ?
H66A C66 H66B 109.5 . . ?
H66A C66 H66C 109.5 . . ?
H66B C66 H66C 109.5 . . ?
N10 C67 H67A 108.7 . . ?
N10 C67 H67B 108.7 . . ?
N10 C67 C68 114.3(6) . . ?
H67A C67 H67B 107.6 . . ?
C68 C67 H67A 108.7 . . ?
C68 C67 H67B 108.7 . . ?
C67 C68 H68A 109.5 . . ?
C67 C68 H68B 109.5 . . ?
C67 C68 H68C 109.5 . . ?
H68A C68 H68B 109.5 . . ?
H68A C68 H68C 109.5 . . ?
H68B C68 H68C 109.5 . . ?
N11 C69 H69A 108.5 . . ?
N11 C69 H69B 108.5 . . ?
N11 C69 C70 115.0(6) . . ?
H69A C69 H69B 107.5 . . ?
C70 C69 H69A 108.5 . . ?
C70 C69 H69B 108.5 . . ?
C69 C70 H70A 109.5 . . ?
C69 C70 H70B 109.5 . . ?
C69 C70 H70C 109.5 . . ?
H70A C70 H70B 109.5 . . ?
H70A C70 H70C 109.5 . . ?
H70B C70 H70C 109.5 . . ?
N11 C71 H71A 108.9 . . ?
N11 C71 H71B 108.9 . . ?
N11 C71 C72 113.3(6) . . ?
H71A C71 H71B 107.7 . . ?
C72 C71 H71A 108.9 . . ?
C72 C71 H71B 108.9 . . ?
C71 C72 H72A 109.5 . . ?
C71 C72 H72B 109.5 . . ?
C71 C72 H72C 109.5 . . ?
H72A C72 H72B 109.5 . . ?
H72A C72 H72C 109.5 . . ?
H72B C72 H72C 109.5 . . ?
N12 C73 H73A 108.8 . . ?
N12 C73 H73B 108.8 . . ?
N12 C73 C74 113.6(6) . . ?
H73A C73 H73B 107.7 . . ?
C74 C73 H73A 108.8 . . ?
C74 C73 H73B 108.8 . . ?
C73 C74 H74A 109.5 . . ?
C73 C74 H74B 109.5 . . ?
C73 C74 H74C 109.5 . . ?
H74A C74 H74B 109.5 . . ?
H74A C74 H74C 109.5 . . ?
H74B C74 H74C 109.5 . . ?
N12 C75 H75A 108.9 . . ?
N12 C75 H75B 108.9 . . ?
N12 C75 C76 113.2(6) . . ?
H75A C75 H75B 107.7 . . ?
C76 C75 H75A 108.9 . . ?
C76 C75 H75B 108.9 . . ?
C75 C76 H76A 109.5 . . ?
C75 C76 H76B 109.5 . . ?
C75 C76 H76C 109.5 . . ?
H76A C76 H76B 109.5 . . ?
H76A C76 H76C 109.5 . . ?
H76B C76 H76C 109.5 . . ?
N13 C77 H77A 109.1 . . ?
N13 C77 H77B 109.1 . . ?
N13 C77 C78 112.6(6) . . ?
H77A C77 H77B 107.8 . . ?
C78 C77 H77A 109.1 . . ?
C78 C77 H77B 109.1 . . ?
C77 C78 H78A 109.5 . . ?
C77 C78 H78B 109.5 . . ?
C77 C78 H78C 109.5 . . ?
H78A C78 H78B 109.5 . . ?
H78A C78 H78C 109.5 . . ?
H78B C78 H78C 109.5 . . ?
N13 C79 H79A 108.7 . . ?
N13 C79 H79B 108.7 . . ?
N13 C79 C80 114.2(7) . . ?
H79A C79 H79B 107.6 . . ?
C80 C79 H79A 108.7 . . ?
C80 C79 H79B 108.7 . . ?
C79 C80 H80A 109.5 . . ?
C79 C80 H80B 109.5 . . ?
C79 C80 H80C 109.5 . . ?
H80A C80 H80B 109.5 . . ?
H80A C80 H80C 109.5 . . ?
H80B C80 H80C 109.5 . . ?

loop_
_geom_bond_atom_site_label_1
_geom_bond_atom_site_label_2
_geom_bond_distance
_geom_bond_site_symmetry_2
_geom_bond_publ_flag
Se1 C16 1.825(7) . ?
Se1 C37 1.973(9) . ?
Se2 C18 1.841(7) . ?
Se2 C38 1.965(8) . ?
Se3 C34 1.833(7) . ?
Se3 C39 1.960(9) . ?
Se4 C36 1.829(7) . ?
Se4 C40 1.977(9) . ?
F1 C37 1.334(9) . ?
F2 C37 1.324(11) . ?
F3 C37 1.316(12) . ?
F4 C38 1.340(9) . ?
F5 C38 1.355(10) . ?
F6 C38 1.326(8) . ?
F7 C39 1.328(9) . ?
F8 C39 1.340(9) . ?
F9 C39 1.327(10) . ?
F10 C40 1.335(10) . ?
F11 C40 1.328(8) . ?
F12 C40 1.325(9) . ?
C1 C2 1.431(8) . ?
C1 C14 1.415(9) . ?
C1 C15 1.435(9) . ?
C2 C3 1.514(8) . ?
C2 C11 1.402(8) . ?
C3 H3 1.0000 . ?
C3 C4 1.520(8) . ?
C3 C21 1.625(8) . ?
C4 C5 1.404(8) . ?
C4 C9 1.406(8) . ?
C5 C6 1.402(9) . ?
C5 C17 1.450(8) . ?
C6 H6 0.9500 . ?
C6 C7 1.398(9) . ?
C7 H7 0.9500 . ?
C7 C8 1.389(10) . ?
C8 H8 0.9500 . ?
C8 C9 1.396(8) . ?
C9 C10 1.508(8) . ?
C10 H10 1.0000 . ?
C10 C11 1.504(9) . ?
C10 C28 1.594(8) . ?
C11 C12 1.395(9) . ?
C12 H12 0.9500 . ?
C12 C13 1.399(10) . ?
C13 H13 0.9500 . ?
C13 C14 1.390(9) . ?
C14 H14 0.9500 . ?
C15 C16 1.204(10) . ?
C17 C18 1.188(9) . ?
C19 C20 1.411(8) . ?
C19 C32 1.428(8) . ?
C19 C33 1.431(8) . ?
C20 C21 1.520(8) . ?
C20 C29 1.410(8) . ?
C21 H21 1.0000 . ?
C21 C22 1.519(8) . ?
C22 C23 1.408(9) . ?
C22 C27 1.413(8) . ?
C23 C24 1.396(9) . ?
C23 C35 1.458(8) . ?
C24 H24 0.9500 . ?
C24 C25 1.383(9) . ?
C25 H25 0.9500 . ?
C25 C26 1.393(9) . ?
C26 H26 0.9500 . ?
C26 C27 1.387(9) . ?
C27 C28 1.506(9) . ?
C28 H28 1.0000 . ?
C28 C29 1.496(8) . ?
C29 C30 1.389(8) . ?
C30 H30 0.9500 . ?
C30 C31 1.386(9) . ?
C31 H31 0.9500 . ?
C31 C32 1.395(9) . ?
C32 H32 0.9500 . ?
C33 C34 1.200(9) . ?
C35 C36 1.194(9) . ?
P1 N1 1.662(5) . ?
P1 N2 1.596(6) . ?
P1 N3 1.607(6) . ?
P1 N4 1.569(6) . ?
P2 N2 1.565(6) . ?
P2 N5 1.656(6) . ?
P2 N6 1.672(6) . ?
P2 N7 1.656(6) . ?
P3 N3 1.553(6) . ?
P3 N8 1.660(7) . ?
P3 N9 1.656(6) . ?
P3 N10 1.662(6) . ?
P4 N4 1.547(6) . ?
P4 N11 1.667(5) . ?
P4 N12 1.651(6) . ?
P4 N13 1.646(6) . ?
N1 C41 1.477(8) . ?
N1 H1 0.87(2) . ?
N5 C45 1.488(9) . ?
N5 C47 1.465(8) . ?
N6 C49 1.464(9) . ?
N6 C51 1.479(8) . ?
N7 C53 1.451(8) . ?
N7 C55 1.472(8) . ?
N8 C57 1.459(9) . ?
N8 C59 1.473(9) . ?
N9 C61 1.475(9) . ?
N9 C63 1.483(9) . ?
N10 C65 1.448(8) . ?
N10 C67 1.472(8) . ?
N11 C69 1.467(9) . ?
N11 C71 1.467(9) . ?
N12 C73 1.484(8) . ?
N12 C75 1.478(8) . ?
N13 C77 1.468(8) . ?
N13 C79 1.484(8) . ?
C41 C42 1.542(10) . ?
C41 C43 1.538(10) . ?
C41 C44 1.538(11) . ?
C42 H42A 0.9800 . ?
C42 H42B 0.9800 . ?
C42 H42C 0.9800 . ?
C43 H43A 0.9800 . ?
C43 H43B 0.9800 . ?
C43 H43C 0.9800 . ?
C44 H44A 0.9800 . ?
C44 H44B 0.9800 . ?
C44 H44C 0.9800 . ?
C45 H45A 0.9900 . ?
C45 H45B 0.9900 . ?
C45 C46 1.514(10) . ?
C46 H46A 0.9800 . ?
C46 H46B 0.9800 . ?
C46 H46C 0.9800 . ?
C47 H47A 0.9900 . ?
C47 H47B 0.9900 . ?
C47 C48 1.538(10) . ?
C48 H48A 0.9800 . ?
C48 H48B 0.9800 . ?
C48 H48C 0.9800 . ?
C49 H49A 0.9900 . ?
C49 H49B 0.9900 . ?
C49 C50 1.541(10) . ?
C50 H50A 0.9800 . ?
C50 H50B 0.9800 . ?
C50 H50C 0.9800 . ?
C51 H51A 0.9900 . ?
C51 H51B 0.9900 . ?
C51 C52 1.533(10) . ?
C52 H52A 0.9800 . ?
C52 H52B 0.9800 . ?
C52 H52C 0.9800 . ?
C53 H53A 0.9900 . ?
C53 H53B 0.9900 . ?
C53 C54 1.519(10) . ?
C54 H54A 0.9800 . ?
C54 H54B 0.9800 . ?
C54 H54C 0.9800 . ?
C55 H55A 0.9900 . ?
C55 H55B 0.9900 . ?
C55 C56 1.526(11) . ?
C56 H56A 0.9800 . ?
C56 H56B 0.9800 . ?
C56 H56C 0.9800 . ?
C57 H57A 0.9900 . ?
C57 H57B 0.9900 . ?
C57 C58 1.508(12) . ?
C58 H58A 0.9800 . ?
C58 H58B 0.9800 . ?
C58 H58C 0.9800 . ?
C59 H59A 0.9900 . ?
C59 H59B 0.9900 . ?
C59 C60 1.529(10) . ?
C60 H60A 0.9800 . ?
C60 H60B 0.9800 . ?
C60 H60C 0.9800 . ?
C61 H61A 0.9900 . ?
C61 H61B 0.9900 . ?
C61 C62 1.517(10) . ?
C62 H62A 0.9800 . ?
C62 H62B 0.9800 . ?
C62 H62C 0.9800 . ?
C63 H63A 0.9900 . ?
C63 H63B 0.9900 . ?
C63 C64 1.544(10) . ?
C64 H64A 0.9800 . ?
C64 H64B 0.9800 . ?
C64 H64C 0.9800 . ?
C65 H65A 0.9900 . ?
C65 H65B 0.9900 . ?
C65 C66 1.532(9) . ?
C66 H66A 0.9800 . ?
C66 H66B 0.9800 . ?
C66 H66C 0.9800 . ?
C67 H67A 0.9900 . ?
C67 H67B 0.9900 . ?
C67 C68 1.514(11) . ?
C68 H68A 0.9800 . ?
C68 H68B 0.9800 . ?
C68 H68C 0.9800 . ?
C69 H69A 0.9900 . ?
C69 H69B 0.9900 . ?
C69 C70 1.531(10) . ?
C70 H70A 0.9800 . ?
C70 H70B 0.9800 . ?
C70 H70C 0.9800 . ?
C71 H71A 0.9900 . ?
C71 H71B 0.9900 . ?
C71 C72 1.533(10) . ?
C72 H72A 0.9800 . ?
C72 H72B 0.9800 . ?
C72 H72C 0.9800 . ?
C73 H73A 0.9900 . ?
C73 H73B 0.9900 . ?
C73 C74 1.544(11) . ?
C74 H74A 0.9800 . ?
C74 H74B 0.9800 . ?
C74 H74C 0.9800 . ?
C75 H75A 0.9900 . ?
C75 H75B 0.9900 . ?
C75 C76 1.533(9) . ?
C76 H76A 0.9800 . ?
C76 H76B 0.9800 . ?
C76 H76C 0.9800 . ?
C77 H77A 0.9900 . ?
C77 H77B 0.9900 . ?
C77 C78 1.533(11) . ?
C78 H78A 0.9800 . ?
C78 H78B 0.9800 . ?
C78 H78C 0.9800 . ?
C79 H79A 0.9900 . ?
C79 H79B 0.9900 . ?
C79 C80 1.509(11) . ?
C80 H80A 0.9800 . ?
C80 H80B 0.9800 . ?
C80 H80C 0.9800 . ?

loop_
_twin_individual_id
_twin_individual_mass_fraction_refined
_oxdiff_twin_reflns_isolated
_oxdiff_twin_reflns_overlapped
_twin_individual_twin_lattice_type
_twin_individual_twin_matrix_11
_twin_individual_twin_matrix_12
_twin_individual_twin_matrix_13
_twin_individual_twin_matrix_21
_twin_individual_twin_matrix_22
_twin_individual_twin_matrix_23
_twin_individual_twin_matrix_31
_twin_individual_twin_matrix_32
_twin_individual_twin_matrix_33
1 0.5540(8) 6731 163441 ref 1.0000 0.0000 0.0000 0.0000 1.0000 0.0000 0.0000 0.0000 1.0000
2 0.4460(8) 0 163441 nmt -0.9977 -0.0000 -0.0006 0.0008 -0.9979 -0.0017 -0.8642 0.0019 0.9983

loop_
_exptl_oxdiff_crystal_face_indexfrac_h
_exptl_oxdiff_crystal_face_indexfrac_k
_exptl_oxdiff_crystal_face_indexfrac_l
_exptl_oxdiff_crystal_face_x
_exptl_oxdiff_crystal_face_y
_exptl_oxdiff_crystal_face_z
-0.0008 -0.0017 0.9984 -0.0221 -0.0045 0.0250
0.0008 0.0017 -0.9984 0.0221 0.0045 -0.0250
0.0000 -0.9980 0.0019 0.0236 0.0125 0.0233
-0.0000 0.9980 -0.0019 -0.0236 -0.0125 -0.0233
0.0008 0.9997 -1.0002 -0.0014 -0.0080 -0.0482
-0.9987 -0.0007 0.1341 0.0081 -0.0645 0.0216
0.9987 0.0007 -0.1341 -0.0081 0.0645 -0.0216
0.0008 -0.9963 -0.9965 0.0457 0.0170 -0.0017
-0.0008 0.9963 0.9965 -0.0457 -0.0170 0.0017
